data_1503496
loop_
_publ_author_name
'Wang, Xiaoqiang'
'Jin, Yunhe'
'Zhao, Yufen'
'Zhu, Lin'
'Fu, Hua'

_publ_section_title
;
 Copper-catalyzed aerobic oxidative intramolecular C-H amination leading
 to imidazobenzimidazole derivatives.
;
_journal_issue 2
_journal_name_full 'Organic letters'
_journal_page_first 452
_journal_page_last 455
_journal_paper_doi 10.1021/ol202884z
_journal_volume 14
_journal_year 2012
_chemical_formula_moiety 'C16 H12 Cl N3'
_chemical_formula_sum 'C16 H12 Cl N3'
_chemical_formula_weight 281.74
_chemical_name_systematic
; 
 ? 
;
_space_group_IT_number 14
_symmetry_cell_setting monoclinic
_symmetry_space_group_name_Hall '-P 2ybc'
_symmetry_space_group_name_H-M 'P 1 21/c 1'
_atom_sites_solution_hydrogens geom
_atom_sites_solution_primary direct
_atom_sites_solution_secondary difmap
_audit_creation_method SHELXL-97
_cell_angle_alpha 90.00
_cell_angle_beta 102.815(2)
_cell_angle_gamma 90.00
_cell_formula_units_Z 4
_cell_length_a 8.5445(6)
_cell_length_b 13.2014(10)
_cell_length_c 12.4279(11)
_cell_measurement_reflns_used 8907
_cell_measurement_temperature 295(2)
_cell_measurement_theta_max 27.5
_cell_measurement_theta_min 3.0
_cell_volume 1366.94(19)
_computing_cell_refinement 'CrystalClear (Rigaku, 2002)'
_computing_data_collection 'CrystalClear (Rigaku, 2004)'
_computing_data_reduction 'CrystalClear (Rigaku, 2002)'
_computing_molecular_graphics 'SHELXTL (Bruker, 1997)'
_computing_publication_material 'SHELXTL (Bruker, 1997)'
_computing_structure_refinement 'SHELXL-97 (Sheldrick, 1997)'
_computing_structure_solution 'SHELXS-97 (Sheldrick, 1990)'
_diffrn_ambient_temperature 295(2)
_diffrn_detector_area_resol_mean 28.5714
_diffrn_measured_fraction_theta_full 0.995
_diffrn_measured_fraction_theta_max 0.995
_diffrn_measurement_device_type 'Rigaku RAXIS-RAPID'
_diffrn_measurement_method '\w scans'
_diffrn_radiation_monochromator graphite
_diffrn_radiation_source 'Rotating anode'
_diffrn_radiation_type MoK\a
_diffrn_radiation_wavelength 0.71073
_diffrn_reflns_av_R_equivalents 0.0329
_diffrn_reflns_av_sigmaI/netI 0.0271
_diffrn_reflns_limit_h_max 11
_diffrn_reflns_limit_h_min -10
_diffrn_reflns_limit_k_max 15
_diffrn_reflns_limit_k_min -17
_diffrn_reflns_limit_l_max 16
_diffrn_reflns_limit_l_min -16
_diffrn_reflns_number 13113
_diffrn_reflns_theta_full 27.46
_diffrn_reflns_theta_max 27.46
_diffrn_reflns_theta_min 3.06
_diffrn_standards_decay_% 0
_diffrn_standards_number 0
_exptl_absorpt_coefficient_mu 0.272
_exptl_absorpt_correction_type none
_exptl_crystal_colour yellow
_exptl_crystal_density_diffrn 1.369
_exptl_crystal_density_meas ?
_exptl_crystal_density_method 'not measured'
_exptl_crystal_description prism
_exptl_crystal_F_000 584
_exptl_crystal_size_max 0.16
_exptl_crystal_size_mid 0.12
_exptl_crystal_size_min 0.10
_refine_diff_density_max 0.247
_refine_diff_density_min -0.333
_refine_diff_density_rms 0.051
_refine_ls_extinction_method none
_refine_ls_goodness_of_fit_ref 1.031
_refine_ls_hydrogen_treatment constr
_refine_ls_matrix_type full
_refine_ls_number_parameters 181
_refine_ls_number_reflns 3112
_refine_ls_number_restraints 0
_refine_ls_restrained_S_all 1.031
_refine_ls_R_factor_all 0.0490
_refine_ls_R_factor_gt 0.0410
_refine_ls_shift/su_max 0.000
_refine_ls_shift/su_mean 0.000
_refine_ls_structure_factor_coef Fsqd
_refine_ls_weighting_details 'calc w=1/[\s^2^(Fo^2^)+(0.0010P)^2^+0.8000P] where P=(Fo^2^+2Fc^2^)/3'
_refine_ls_weighting_scheme calc
_refine_ls_wR_factor_gt 0.0850
_refine_ls_wR_factor_ref 0.0879
_reflns_number_gt 2549
_reflns_number_total 3112
_reflns_threshold_expression I>2sigma(I)
_cod_data_source_file ol202884z_si_001.cif
_cod_data_source_block wangxq-1
_cod_depositor_comments
;
The following automatic conversions were performed:

'_symmetry_cell_setting' value 'Monoclinic' changed to 'monoclinic'
according to /home/saulius/struct/CIF-dictionaries/cif_core.dic
dictionary named 'cif_core.dic' version 2.4.1 from 2010-06-29.

Automatic conversion script
Id: cif_fix_values 1715 2011-07-08 13:25:40Z adriana 

The following automatic conversions were performed:

'_exptl_crystal_density_meas' value 'none' was changed to '?' - the
value is perceived as not measured.

Automatic conversion script
Id: cif_fix_values 3008 2015-01-20 13:52:24Z robertas 
;
_cod_original_cell_volume 1366.95(18)
_cod_original_sg_symbol_H-M P2(1)/c
_cod_database_code 1503496

loop_
_symmetry_equiv_pos_as_xyz
'x, y, z'
'-x, y+1/2, -z+1/2'
'-x, -y, -z'
'x, -y-1/2, z-1/2'

loop_
_atom_site_label
_atom_site_type_symbol
_atom_site_fract_x
_atom_site_fract_y
_atom_site_fract_z
_atom_site_U_iso_or_equiv
_atom_site_adp_type
_atom_site_occupancy
_atom_site_symmetry_multiplicity
_atom_site_calc_flag
_atom_site_refinement_flags
Cl1 Cl 0.98629(7) 1.03273(4) 0.66016(5) 0.07116(18) Uani 1 1 d .
N1 N 0.68750(16) 0.62852(9) 0.65509(11) 0.0394(3) Uani 1 1 d .
N2 N 0.54526(18) 0.63676(11) 0.81042(12) 0.0483(3) Uani 1 1 d .
N3 N 0.57640(15) 0.49415(10) 0.71801(11) 0.0412(3) Uani 1 1 d .
C1 C 0.60496(18) 0.59538(12) 0.73266(13) 0.0391(3) Uani 1 1 d .
C2 C 0.4710(2) 0.55370(16) 0.84846(16) 0.0565(5) Uani 1 1 d .
H2A H 0.4164 0.5578 0.9052 0.068 Uiso 1 1 calc R
C3 C 0.4870(2) 0.46698(15) 0.79426(15) 0.0522(4) Uani 1 1 d .
H3A H 0.4470 0.4033 0.8055 0.063 Uiso 1 1 calc R
C4 C 0.64036(18) 0.45880(12) 0.63058(13) 0.0403(4) Uani 1 1 d .
C5 C 0.6462(2) 0.36365(13) 0.58587(15) 0.0480(4) Uani 1 1 d .
H5A H 0.6017 0.3080 0.6139 0.058 Uiso 1 1 calc R
C6 C 0.7206(2) 0.35330(14) 0.49765(16) 0.0520(4) Uani 1 1 d .
C7 C 0.7874(2) 0.43806(14) 0.45806(15) 0.0528(4) Uani 1 1 d .
H7A H 0.8359 0.4302 0.3986 0.063 Uiso 1 1 calc R
C8 C 0.7841(2) 0.53392(13) 0.50407(14) 0.0478(4) Uani 1 1 d .
H8A H 0.8306 0.5893 0.4770 0.057 Uiso 1 1 calc R
C9 C 0.70950(18) 0.54377(11) 0.59126(13) 0.0386(3) Uani 1 1 d .
C10 C 0.7310(3) 0.25038(16) 0.4447(2) 0.0763(7) Uani 1 1 d .
H10A H 0.7711 0.2586 0.3790 0.115 Uiso 1 1 d R
H10B H 0.6262 0.2202 0.4262 0.115 Uiso 1 1 d R
H10C H 0.8021 0.2073 0.4955 0.115 Uiso 1 1 d R
C11 C 0.76058(18) 0.72552(11) 0.65571(13) 0.0361(3) Uani 1 1 d .
C12 C 0.74212(19) 0.78036(12) 0.55881(13) 0.0416(4) Uani 1 1 d .
H12A H 0.6819 0.7539 0.4932 0.050 Uiso 1 1 calc R
C13 C 0.8135(2) 0.87465(13) 0.55964(14) 0.0450(4) Uani 1 1 d .
H13A H 0.8017 0.9120 0.4949 0.054 Uiso 1 1 calc R
C14 C 0.90220(19) 0.91249(12) 0.65787(14) 0.0427(4) Uani 1 1 d .
C15 C 0.92127(19) 0.85900(12) 0.75500(14) 0.0430(4) Uani 1 1 d .
H15A H 0.9818 0.8857 0.8203 0.052 Uiso 1 1 calc R
C16 C 0.84931(19) 0.76503(12) 0.75420(13) 0.0404(4) Uani 1 1 d .
H16A H 0.8602 0.7284 0.8194 0.048 Uiso 1 1 calc R

loop_
_atom_site_aniso_label
_atom_site_aniso_U_11
_atom_site_aniso_U_22
_atom_site_aniso_U_33
_atom_site_aniso_U_23
_atom_site_aniso_U_13
_atom_site_aniso_U_12
Cl1 0.0813(4) 0.0538(3) 0.0750(4) 0.0039(2) 0.0099(3) -0.0339(3)
N1 0.0470(7) 0.0329(7) 0.0394(7) 0.0001(6) 0.0120(6) -0.0056(6)
N2 0.0534(8) 0.0503(8) 0.0432(8) -0.0001(7) 0.0150(6) -0.0035(7)
N3 0.0396(7) 0.0375(7) 0.0455(8) 0.0043(6) 0.0071(6) -0.0054(6)
C1 0.0395(8) 0.0368(8) 0.0389(8) 0.0037(7) 0.0044(6) -0.0035(6)
C2 0.0577(11) 0.0663(12) 0.0497(10) 0.0062(9) 0.0208(9) -0.0079(9)
C3 0.0500(10) 0.0541(11) 0.0539(11) 0.0139(9) 0.0142(8) -0.0106(8)
C4 0.0358(8) 0.0373(8) 0.0443(9) 0.0016(7) 0.0012(6) -0.0029(6)
C5 0.0437(9) 0.0359(8) 0.0592(11) -0.0007(8) 0.0000(8) -0.0044(7)
C6 0.0476(10) 0.0433(10) 0.0583(11) -0.0111(8) -0.0029(8) 0.0029(8)
C7 0.0538(11) 0.0550(11) 0.0488(10) -0.0097(8) 0.0099(8) 0.0037(8)
C8 0.0519(10) 0.0454(9) 0.0473(10) -0.0022(8) 0.0133(8) -0.0040(8)
C9 0.0384(8) 0.0348(8) 0.0401(8) -0.0009(7) 0.0037(6) -0.0022(6)
C10 0.0858(16) 0.0518(12) 0.0871(17) -0.0234(11) 0.0098(13) 0.0047(11)
C11 0.0372(8) 0.0316(7) 0.0400(8) 0.0002(6) 0.0096(6) -0.0012(6)
C12 0.0454(9) 0.0425(9) 0.0355(8) -0.0005(7) 0.0058(7) -0.0077(7)
C13 0.0500(9) 0.0453(9) 0.0399(9) 0.0083(7) 0.0106(7) -0.0082(7)
C14 0.0402(8) 0.0366(8) 0.0519(10) -0.0002(7) 0.0117(7) -0.0090(7)
C15 0.0431(9) 0.0417(9) 0.0414(9) -0.0047(7) 0.0031(7) -0.0038(7)
C16 0.0467(9) 0.0364(8) 0.0365(8) 0.0036(7) 0.0057(7) 0.0020(7)

loop_
_atom_type_symbol
_atom_type_description
_atom_type_scat_dispersion_real
_atom_type_scat_dispersion_imag
_atom_type_scat_source
C C 0.0033 0.0016 'International Tables Vol C Tables 4.2.6.8 and 6.1.1.4'
H H 0.0000 0.0000 'International Tables Vol C Tables 4.2.6.8 and 6.1.1.4'
N N 0.0061 0.0033 'International Tables Vol C Tables 4.2.6.8 and 6.1.1.4'
Cl Cl 0.1484 0.1585 'International Tables Vol C Tables 4.2.6.8 and 6.1.1.4'

loop_
_geom_angle_atom_site_label_1
_geom_angle_atom_site_label_2
_geom_angle_atom_site_label_3
_geom_angle
C1 N1 C9 107.05(12)
C1 N1 C11 124.78(13)
C9 N1 C11 127.20(13)
C1 N2 C2 101.67(15)
C1 N3 C3 105.73(14)
C1 N3 C4 109.95(13)
C3 N3 C4 144.22(15)
N2 C1 N3 114.86(14)
N2 C1 N1 136.40(15)
N3 C1 N1 108.68(14)
C3 C2 N2 113.10(16)
C3 C2 H2A 123.5
N2 C2 H2A 123.5
C2 C3 N3 104.63(15)
C2 C3 H3A 127.7
N3 C3 H3A 127.7
C5 C4 N3 132.19(15)
C5 C4 C9 122.11(16)
N3 C4 C9 105.69(13)
C4 C5 C6 118.09(16)
C4 C5 H5A 121.0
C6 C5 H5A 121.0
C5 C6 C7 119.58(16)
C5 C6 C10 120.63(18)
C7 C6 C10 119.78(18)
C8 C7 C6 122.54(17)
C8 C7 H7A 118.7
C6 C7 H7A 118.7
C9 C8 C7 117.59(16)
C9 C8 H8A 121.2
C7 C8 H8A 121.2
C8 C9 C4 120.07(15)
C8 C9 N1 131.29(15)
C4 C9 N1 108.63(14)
C6 C10 H10A 109.5
C6 C10 H10B 109.5
H10A C10 H10B 109.5
C6 C10 H10C 109.5
H10A C10 H10C 109.5
H10B C10 H10C 109.5
C12 C11 C16 120.30(14)
C12 C11 N1 120.03(14)
C16 C11 N1 119.67(14)
C11 C12 C13 119.90(15)
C11 C12 H12A 120.0
C13 C12 H12A 120.0
C14 C13 C12 119.11(15)
C14 C13 H13A 120.4
C12 C13 H13A 120.4
C15 C14 C13 121.67(15)
C15 C14 Cl1 119.05(13)
C13 C14 Cl1 119.24(13)
C14 C15 C16 119.19(15)
C14 C15 H15A 120.4
C16 C15 H15A 120.4
C15 C16 C11 119.82(15)
C15 C16 H16A 120.1
C11 C16 H16A 120.1

loop_
_geom_bond_atom_site_label_1
_geom_bond_atom_site_label_2
_geom_bond_distance
Cl1 C14 1.7401(16)
N1 C1 1.3856(19)
N1 C9 1.4080(19)
N1 C11 1.4239(19)
N2 C1 1.308(2)
N2 C2 1.400(2)
N3 C1 1.363(2)
N3 C3 1.390(2)
N3 C4 1.400(2)
C2 C3 1.350(3)
C2 H2A 0.9300
C3 H3A 0.9300
C4 C5 1.379(2)
C4 C9 1.405(2)
C5 C6 1.391(3)
C5 H5A 0.9300
C6 C7 1.394(3)
C6 C10 1.521(3)
C7 C8 1.392(2)
C7 H7A 0.9300
C8 C9 1.380(2)
C8 H8A 0.9300
C10 H10A 0.9600
C10 H10B 0.9599
C10 H10C 0.9601
C11 C12 1.384(2)
C11 C16 1.390(2)
C12 C13 1.385(2)
C12 H12A 0.9300
C13 C14 1.380(2)
C13 H13A 0.9300
C14 C15 1.377(2)
C15 C16 1.384(2)
C15 H15A 0.9300
C16 H16A 0.9300
